data_4121594
loop_
_publ_author_name
'McGrail, Brendan T.'
'Pianowski, Laura S.'
'Burns, Peter C.'

_publ_section_title
;
 Photochemical water oxidation and origin of nonaqueous uranyl peroxide
 complexes.
;
_journal_issue 13
_journal_name_full 'Journal of the American Chemical Society'
_journal_page_first 4797
_journal_page_last 4800
_journal_paper_doi 10.1021/ja502425t
_journal_volume 136
_journal_year 2014
_chemical_formula_sum 'C25 H25 N7 O12 U2'
_chemical_formula_weight 1091.58
_chemical_name_systematic
; 
 ? 
;
_space_group_IT_number 14
_symmetry_space_group_name_Hall '-P 2ybc'
_symmetry_space_group_name_H-M 'P 1 21/c 1'
_atom_sites_solution_hydrogens geom
_atom_sites_solution_primary direct
_atom_sites_solution_secondary difmap
_audit_creation_method SHELXL-97
_cell_angle_alpha 90.00
_cell_angle_beta 104.265(2)
_cell_angle_gamma 90.00
_cell_formula_units_Z 4
_cell_length_a 16.2231(13)
_cell_length_b 15.0073(13)
_cell_length_c 13.9043(12)
_cell_measurement_temperature 265(2)
_cell_volume 3280.8(5)
_computing_structure_refinement 'SHELXL-97 (Sheldrick, 2008)'
_computing_structure_solution 'SHELXS-97 (Sheldrick, 2008)'
_diffrn_ambient_temperature 265(2)
_diffrn_measured_fraction_theta_full 0.997
_diffrn_measured_fraction_theta_max 0.997
_diffrn_radiation_monochromator graphite
_diffrn_radiation_source 'fine-focus sealed tube'
_diffrn_radiation_type MoK\a
_diffrn_radiation_wavelength 0.71073
_diffrn_reflns_av_R_equivalents 0.1003
_diffrn_reflns_av_sigmaI/netI 0.0921
_diffrn_reflns_limit_h_max 18
_diffrn_reflns_limit_h_min -18
_diffrn_reflns_limit_k_max 17
_diffrn_reflns_limit_k_min -17
_diffrn_reflns_limit_l_max 8
_diffrn_reflns_limit_l_min -15
_diffrn_reflns_number 17836
_diffrn_reflns_theta_full 24.03
_diffrn_reflns_theta_max 24.03
_diffrn_reflns_theta_min 2.20
_exptl_absorpt_coefficient_mu 9.928
_exptl_crystal_density_diffrn 2.210
_exptl_crystal_density_method 'not measured'
_exptl_crystal_F_000 2016
_refine_diff_density_max 2.655
_refine_diff_density_min -1.171
_refine_diff_density_rms 0.209
_refine_ls_extinction_method none
_refine_ls_goodness_of_fit_ref 0.913
_refine_ls_hydrogen_treatment mixed
_refine_ls_matrix_type full
_refine_ls_number_parameters 415
_refine_ls_number_reflns 5146
_refine_ls_number_restraints 0
_refine_ls_restrained_S_all 0.913
_refine_ls_R_factor_all 0.1150
_refine_ls_R_factor_gt 0.0589
_refine_ls_shift/su_max 0.000
_refine_ls_shift/su_mean 0.000
_refine_ls_structure_factor_coef Fsqd
_refine_ls_weighting_details 'calc w=1/[\s^2^(Fo^2^)+(0.0923P)^2^+0.0000P] where P=(Fo^2^+2Fc^2^)/3'
_refine_ls_weighting_scheme calc
_refine_ls_wR_factor_gt 0.1399
_refine_ls_wR_factor_ref 0.1800
_reflns_number_gt 2909
_reflns_number_total 5146
_reflns_threshold_expression >2sigma(I)
_cod_data_source_file ja502425t_si_003.cif
_cod_data_source_block p21_c
_cod_original_sg_symbol_H-M P21/c
_cod_database_code 4121594

loop_
_symmetry_equiv_pos_as_xyz
'x, y, z'
'-x, y+1/2, -z+1/2'
'-x, -y, -z'
'x, -y-1/2, z-1/2'

loop_
_atom_site_label
_atom_site_type_symbol
_atom_site_fract_x
_atom_site_fract_y
_atom_site_fract_z
_atom_site_U_iso_or_equiv
_atom_site_adp_type
_atom_site_occupancy
_atom_site_symmetry_multiplicity
_atom_site_calc_flag
_atom_site_refinement_flags
U1 U 0.24340(4) 0.17158(4) 0.51563(5) 0.0497(3) Uani 1 1 d .
U2 U 0.24897(4) 0.44625(4) 0.50872(5) 0.0529(3) Uani 1 1 d .
N1 N 0.3881(9) 0.4415(10) 0.6468(12) 0.059(4) Uani 1 1 d .
N2 N 0.1128(9) 0.4396(10) 0.3684(11) 0.060(4) Uani 1 1 d .
N3 N 0.3714(10) 0.1781(9) 0.6656(11) 0.057(4) Uani 1 1 d .
N4 N 0.1110(9) 0.1765(10) 0.3744(12) 0.058(4) Uani 1 1 d .
N5 N 0.2051(14) -0.0144(13) 0.5680(16) 0.083(6) Uani 1 1 d .
N6 N 0.2132(15) 0.6342(14) 0.5531(16) 0.083(6) Uani 1 1 d .
O1 O 0.1815(7) 0.2110(8) 0.5946(10) 0.060(3) Uani 1 1 d .
O2 O 0.3042(7) 0.1271(9) 0.4382(8) 0.063(4) Uani 1 1 d .
O3 O 0.1916(7) 0.4153(8) 0.5956(9) 0.063(3) Uani 1 1 d .
O4 O 0.3065(7) 0.4855(8) 0.4259(10) 0.067(4) Uani 1 1 d .
O5 O 0.3132(7) 0.3064(7) 0.5177(8) 0.055(3) Uani 1 1 d .
O6 O 0.2376(7) 0.3070(8) 0.4347(9) 0.055(3) Uani 1 1 d .
O7 O 0.1845(12) -0.0859(12) 0.5885(15) 0.124(7) Uani 1 1 d .
O8 O 0.1562(8) 0.0289(10) 0.4936(12) 0.076(4) Uani 1 1 d .
O9 O 0.2669(9) 0.0296(9) 0.6170(10) 0.072(4) Uani 1 1 d .
O10 O 0.1976(13) 0.7103(11) 0.5661(15) 0.125(7) Uani 1 1 d .
O11 O 0.2808(10) 0.5930(10) 0.5995(11) 0.090(5) Uani 1 1 d .
O12 O 0.1624(9) 0.5870(10) 0.4832(12) 0.082(4) Uani 1 1 d .
C1 C -0.0331(15) 0.4416(15) 0.218(2) 0.091(8) Uani 1 1 d .
H1A H -0.0828 0.4448 0.1673 0.109 Uiso 1 1 calc R
C2 C 0.0426(16) 0.4386(17) 0.1964(16) 0.089(7) Uani 1 1 d .
H2A H 0.0463 0.4362 0.1307 0.107 Uiso 1 1 calc R
C3 C 0.1166(13) 0.4390(14) 0.2742(16) 0.073(6) Uani 1 1 d .
H3A H 0.1695 0.4389 0.2594 0.087 Uiso 1 1 calc R
C4 C 0.0360(12) 0.4410(14) 0.3862(16) 0.075(6) Uani 1 1 d .
H4A H 0.0322 0.4429 0.4518 0.090 Uiso 1 1 calc R
C5 C -0.0366(11) 0.4399(15) 0.3138(16) 0.068(6) Uani 1 1 d .
H5A H -0.0889 0.4380 0.3299 0.082 Uiso 1 1 calc R
C6 C -0.0305(15) 0.1844(14) 0.2158(18) 0.082(7) Uani 1 1 d .
H6A H -0.0785 0.1851 0.1630 0.099 Uiso 1 1 calc R
C7 C 0.0458(12) 0.1825(14) 0.1998(16) 0.071(6) Uani 1 1 d .
H7A H 0.0524 0.1827 0.1353 0.085 Uiso 1 1 calc R
C8 C 0.1146(12) 0.1802(12) 0.2774(16) 0.065(5) Uani 1 1 d .
H8A H 0.1680 0.1811 0.2640 0.078 Uiso 1 1 calc R
C9 C 0.0321(12) 0.1806(13) 0.3855(17) 0.074(6) Uani 1 1 d .
H9A H 0.0255 0.1802 0.4501 0.088 Uiso 1 1 calc R
C10 C -0.0381(12) 0.1851(15) 0.3129(19) 0.081(7) Uani 1 1 d .
H10A H -0.0913 0.1887 0.3268 0.097 Uiso 1 1 calc R
C11 C 0.5066(15) 0.1821(15) 0.8280(17) 0.083(7) Uani 1 1 d .
H11A H 0.5525 0.1802 0.8835 0.100 Uiso 1 1 calc R
C12 C 0.4258(15) 0.1880(15) 0.8396(16) 0.084(7) Uani 1 1 d .
H12A H 0.4162 0.1950 0.9024 0.101 Uiso 1 1 calc R
C13 C 0.3610(13) 0.1836(11) 0.7600(14) 0.058(5) Uani 1 1 d .
H13A H 0.3061 0.1844 0.7689 0.070 Uiso 1 1 calc R
C14 C 0.4467(13) 0.1745(12) 0.659(2) 0.085(8) Uani 1 1 d .
H14A H 0.4530 0.1678 0.5944 0.102 Uiso 1 1 calc R
C15 C 0.5211(13) 0.1788(14) 0.7304(19) 0.082(7) Uani 1 1 d .
H15A H 0.5747 0.1795 0.7175 0.098 Uiso 1 1 calc R
C16 C 0.5387(15) 0.4351(16) 0.7907(19) 0.091(8) Uani 1 1 d .
H16A H 0.5887 0.4353 0.8407 0.109 Uiso 1 1 calc R
C17 C 0.4601(14) 0.4230(15) 0.8125(16) 0.083(7) Uani 1 1 d .
H17A H 0.4575 0.4103 0.8772 0.100 Uiso 1 1 calc R
C18 C 0.3876(12) 0.4296(14) 0.7395(16) 0.071(6) Uani 1 1 d .
H18A H 0.3356 0.4256 0.7561 0.085 Uiso 1 1 calc R
C19 C 0.4629(15) 0.4520(14) 0.6221(16) 0.081(7) Uani 1 1 d .
H19A H 0.4632 0.4629 0.5564 0.097 Uiso 1 1 calc R
C20 C 0.5402(13) 0.4466(16) 0.6946(19) 0.084(7) Uani 1 1 d .
H20A H 0.5917 0.4509 0.6768 0.101 Uiso 1 1 calc R
C22 C 0.656(2) 0.389(2) 1.060(3) 0.115(10) Uani 1 1 d .
H22A H 0.6368 0.4417 1.0267 0.138 Uiso 1 1 calc R
N7 N 0.6162(17) 0.314(2) 1.0294(17) 0.133(9) Uani 1 1 d .
C25 C 0.7173(16) 0.233(2) 1.154(2) 0.105(9) Uani 1 1 d .
H25A H 0.7389 0.1810 1.1882 0.126 Uiso 1 1 calc R
C24 C 0.7532(16) 0.315(3) 1.184(2) 0.120(11) Uani 1 1 d .
H24A H 0.7993 0.3174 1.2391 0.144 Uiso 1 1 calc R
C23 C 0.724(2) 0.392(2) 1.136(3) 0.110(10) Uani 1 1 d .
H23A H 0.7507 0.4461 1.1565 0.132 Uiso 1 1 calc R
C21 C 0.649(2) 0.230(2) 1.073(2) 0.116(10) Uani 1 1 d .
H21A H 0.6243 0.1760 1.0479 0.139 Uiso 1 1 calc R

loop_
_atom_site_aniso_label
_atom_site_aniso_U_11
_atom_site_aniso_U_22
_atom_site_aniso_U_33
_atom_site_aniso_U_23
_atom_site_aniso_U_13
_atom_site_aniso_U_12
U1 0.0473(4) 0.0527(5) 0.0502(4) -0.0012(4) 0.0144(3) 0.0005(3)
U2 0.0567(5) 0.0517(5) 0.0517(5) 0.0047(4) 0.0163(3) 0.0005(4)
N1 0.053(9) 0.067(11) 0.070(11) -0.015(9) 0.040(9) -0.009(8)
N2 0.041(9) 0.084(12) 0.056(10) 0.010(9) 0.012(8) 0.009(8)
N3 0.070(11) 0.049(10) 0.054(10) 0.010(8) 0.019(9) 0.008(8)
N4 0.043(9) 0.070(11) 0.057(10) 0.006(8) 0.005(8) -0.007(7)
N5 0.103(17) 0.065(14) 0.086(16) 0.012(12) 0.030(14) -0.008(12)
N6 0.117(18) 0.068(14) 0.081(15) 0.018(12) 0.057(14) -0.011(13)
O1 0.049(7) 0.055(8) 0.081(9) -0.008(7) 0.026(7) -0.005(6)
O2 0.068(8) 0.074(9) 0.051(8) -0.009(7) 0.020(7) 0.005(7)
O3 0.056(7) 0.078(9) 0.059(8) -0.008(7) 0.024(6) 0.003(7)
O4 0.070(8) 0.058(8) 0.085(10) 0.007(7) 0.043(8) -0.013(7)
O5 0.057(8) 0.059(8) 0.045(7) 0.005(6) 0.005(6) 0.011(6)
O6 0.045(7) 0.065(8) 0.051(7) 0.005(6) 0.005(6) 0.003(6)
O7 0.132(15) 0.077(12) 0.168(19) 0.036(13) 0.045(14) -0.027(11)
O8 0.058(9) 0.068(10) 0.100(12) -0.020(9) 0.017(9) -0.020(7)
O9 0.080(10) 0.063(9) 0.064(9) 0.008(7) 0.002(8) 0.009(8)
O10 0.172(18) 0.051(11) 0.148(18) -0.031(11) 0.031(14) 0.027(11)
O11 0.114(13) 0.071(11) 0.076(11) 0.001(9) 0.006(10) 0.010(10)
O12 0.092(11) 0.056(10) 0.091(11) 0.020(9) 0.011(9) 0.013(8)
C1 0.068(16) 0.082(18) 0.11(2) 0.016(16) -0.012(16) -0.009(13)
C2 0.083(17) 0.13(2) 0.052(14) 0.000(15) 0.008(14) -0.008(16)
C3 0.060(13) 0.098(17) 0.066(14) 0.002(13) 0.025(12) -0.012(12)
C4 0.045(12) 0.108(19) 0.064(14) -0.003(13) -0.001(11) 0.000(11)
C5 0.030(11) 0.103(18) 0.064(14) -0.003(14) -0.002(11) -0.011(11)
C6 0.079(17) 0.082(16) 0.068(16) -0.008(13) -0.015(13) 0.014(13)
C7 0.043(11) 0.112(19) 0.058(13) 0.021(13) 0.011(11) 0.004(12)
C8 0.043(11) 0.078(15) 0.069(14) 0.010(12) 0.005(11) 0.001(10)
C9 0.050(12) 0.104(18) 0.074(15) 0.002(13) 0.030(12) -0.012(12)
C10 0.035(11) 0.11(2) 0.097(18) -0.002(16) 0.023(12) -0.001(12)
C11 0.078(17) 0.101(19) 0.058(14) 0.016(14) -0.008(13) -0.023(14)
C12 0.096(18) 0.105(19) 0.047(13) -0.010(13) 0.012(13) -0.028(15)
C13 0.082(14) 0.043(11) 0.054(12) 0.000(10) 0.024(11) 0.000(10)
C14 0.053(13) 0.057(14) 0.14(2) -0.020(14) 0.022(15) -0.005(11)
C15 0.035(11) 0.094(18) 0.10(2) -0.009(15) -0.007(13) -0.010(11)
C16 0.069(15) 0.11(2) 0.092(19) 0.008(17) 0.024(15) -0.024(14)
C17 0.086(17) 0.094(18) 0.060(14) 0.007(13) 0.000(13) -0.030(14)
C18 0.042(11) 0.108(18) 0.064(14) 0.003(13) 0.015(11) 0.002(11)
C19 0.109(19) 0.094(18) 0.050(13) -0.001(12) 0.040(14) -0.014(14)
C20 0.048(13) 0.12(2) 0.087(18) 0.007(16) 0.017(13) -0.025(13)
C22 0.14(3) 0.11(3) 0.10(2) -0.02(2) 0.05(2) -0.04(2)
N7 0.16(2) 0.17(3) 0.074(16) -0.010(19) 0.023(16) -0.02(2)
C25 0.076(17) 0.13(3) 0.11(2) 0.04(2) 0.039(17) 0.034(18)
C24 0.075(18) 0.14(3) 0.12(3) -0.05(2) -0.010(17) -0.05(2)
C23 0.11(3) 0.11(3) 0.11(3) -0.02(2) 0.04(2) -0.03(2)
C21 0.15(3) 0.13(3) 0.061(17) -0.002(18) 0.006(19) 0.01(2)

loop_
_atom_type_symbol
_atom_type_description
_atom_type_scat_dispersion_real
_atom_type_scat_dispersion_imag
_atom_type_scat_source
C C 0.0033 0.0016 'International Tables Vol C Tables 4.2.6.8 and 6.1.1.4'
H H 0.0000 0.0000 'International Tables Vol C Tables 4.2.6.8 and 6.1.1.4'
N N 0.0061 0.0033 'International Tables Vol C Tables 4.2.6.8 and 6.1.1.4'
O O 0.0106 0.0060 'International Tables Vol C Tables 4.2.6.8 and 6.1.1.4'
U U -9.6767 9.6646 'International Tables Vol C Tables 4.2.6.8 and 6.1.1.4'

loop_
_geom_angle_atom_site_label_1
_geom_angle_atom_site_label_2
_geom_angle_atom_site_label_3
_geom_angle
O1 U1 O2 177.4(6)
O1 U1 O6 92.7(5)
O2 U1 O6 89.8(5)
O1 U1 O5 92.9(5)
O2 U1 O5 89.6(5)
O6 U1 O5 36.8(4)
O1 U1 N4 88.2(5)
O2 U1 N4 91.9(5)
O6 U1 N4 70.8(4)
O5 U1 N4 107.6(4)
O1 U1 O9 88.1(5)
O2 U1 O9 89.5(5)
O6 U1 O9 173.1(4)
O5 U1 O9 136.3(4)
N4 U1 O9 116.1(5)
O1 U1 O8 88.4(5)
O2 U1 O8 89.2(5)
O6 U1 O8 136.6(5)
O5 U1 O8 173.3(5)
N4 U1 O8 65.8(5)
O9 U1 O8 50.3(5)
O1 U1 N3 87.3(5)
O2 U1 N3 92.8(5)
O6 U1 N3 106.9(4)
O5 U1 N3 70.1(4)
N4 U1 N3 174.8(5)
O9 U1 N3 66.3(5)
O8 U1 N3 116.5(5)
O1 U1 N5 88.7(5)
O2 U1 N5 88.7(6)
O6 U1 N5 162.4(5)
O5 U1 N5 160.7(5)
N4 U1 N5 91.6(6)
O9 U1 N5 24.5(5)
O8 U1 N5 25.8(5)
N3 U1 N5 90.7(5)
O4 U2 O3 175.5(6)
O4 U2 O6 90.5(5)
O3 U2 O6 94.0(5)
O4 U2 O5 92.0(5)
O3 U2 O5 91.7(5)
O6 U2 O5 36.6(4)
O4 U2 O12 89.7(5)
O3 U2 O12 87.0(5)
O6 U2 O12 135.6(5)
O5 U2 O12 172.1(5)
O4 U2 O11 87.6(5)
O3 U2 O11 88.0(5)
O6 U2 O11 172.7(5)
O5 U2 O11 136.4(5)
O12 U2 O11 51.4(5)
O4 U2 N2 90.7(5)
O3 U2 N2 90.6(5)
O6 U2 N2 70.6(4)
O5 U2 N2 107.2(5)
O12 U2 N2 65.0(5)
O11 U2 N2 116.4(5)
O4 U2 N1 89.3(5)
O3 U2 N1 89.7(5)
O6 U2 N1 105.4(4)
O5 U2 N1 68.8(4)
O12 U2 N1 119.0(5)
O11 U2 N1 67.6(5)
N2 U2 N1 176.0(5)
O4 U2 N6 88.9(5)
O3 U2 N6 86.8(5)
O6 U2 N6 161.7(5)
O5 U2 N6 161.7(6)
O12 U2 N6 26.0(5)
O11 U2 N6 25.4(5)
N2 U2 N6 91.1(6)
N1 U2 N6 93.0(6)
C18 N1 C19 119.5(18)
C18 N1 U2 121.4(12)
C19 N1 U2 119.0(13)
C4 N2 C3 117.3(17)
C4 N2 U2 122.0(13)
C3 N2 U2 120.7(12)
C14 N3 C13 115(2)
C14 N3 U1 123.3(16)
C13 N3 U1 121.2(13)
C9 N4 C8 112.9(16)
C9 N4 U1 124.8(14)
C8 N4 U1 122.3(12)
O7 N5 O9 126(2)
O7 N5 O8 119(2)
O9 N5 O8 114.6(18)
O7 N5 U1 175.6(18)
O9 N5 U1 56.9(10)
O8 N5 U1 57.7(9)
O10 N6 O11 125(2)
O10 N6 O12 121(2)
O11 N6 O12 114.4(19)
O10 N6 U2 176.8(18)
O11 N6 U2 57.5(11)
O12 N6 U2 57.0(10)
O6 O5 U1 71.5(7)
O6 O5 U2 71.1(6)
U1 O5 U2 125.1(5)
O5 O6 U1 71.6(7)
O5 O6 U2 72.3(7)
U1 O6 U2 125.9(5)
N5 O8 U1 96.5(11)
N5 O9 U1 98.6(12)
N6 O11 U2 97.2(13)
N6 O12 U2 97.0(12)
C2 C1 C5 119(2)
C1 C2 C3 119(2)
N2 C3 C2 121.4(18)
N2 C4 C5 123(2)
C4 C5 C1 120(2)
C7 C6 C10 119(2)
C6 C7 C8 120(2)
C7 C8 N4 124.3(18)
C10 C9 N4 126(2)
C9 C10 C6 118(2)
C12 C11 C15 120(2)
C13 C12 C11 119(2)
C12 C13 N3 123.0(19)
N3 C14 C15 130(3)
C14 C15 C11 112(2)
C20 C16 C17 118(2)
C18 C17 C16 120(2)
N1 C18 C17 122.3(19)
N1 C19 C20 120.8(18)
C16 C20 C19 119(2)
N7 C22 C23 122(3)
C22 N7 C21 121(3)
C24 C25 C21 118(3)
C23 C24 C25 123(3)
C22 C23 C24 119(3)
C25 C21 N7 117(3)

loop_
_geom_bond_atom_site_label_1
_geom_bond_atom_site_label_2
_geom_bond_distance
U1 O1 1.762(11)
U1 O2 1.760(11)
U1 O6 2.314(11)
U1 O5 2.315(12)
U1 N4 2.529(14)
U1 O9 2.532(13)
U1 O8 2.542(13)
U1 N3 2.556(16)
U1 N5 2.99(2)
U2 O4 1.753(11)
U2 O3 1.759(11)
U2 O6 2.317(12)
U2 O5 2.333(11)
U2 O12 2.513(13)
U2 O11 2.528(15)
U2 N2 2.564(14)
U2 N1 2.579(16)
U2 N6 2.98(2)
N1 C18 1.30(2)
N1 C19 1.35(2)
N2 C4 1.33(2)
N2 C3 1.33(2)
N3 C14 1.25(2)
N3 C13 1.37(2)
N4 C9 1.33(2)
N4 C8 1.37(2)
N5 O7 1.18(2)
N5 O9 1.25(2)
N5 O8 1.31(2)
N6 O10 1.19(2)
N6 O11 1.29(2)
N6 O12 1.32(2)
O5 O6 1.462(15)
C1 C2 1.33(3)
C1 C5 1.35(3)
C2 C3 1.40(3)
C4 C5 1.35(2)
C6 C7 1.31(3)
C6 C10 1.39(3)
C7 C8 1.35(3)
C9 C10 1.32(3)
C11 C12 1.36(3)
C11 C15 1.43(3)
C12 C13 1.33(3)
C14 C15 1.36(3)
C16 C20 1.35(3)
C16 C17 1.39(3)
C17 C18 1.36(3)
C19 C20 1.40(3)
C22 N7 1.32(3)
C22 C23 1.32(3)
N7 C21 1.45(3)
C25 C24 1.38(3)
C25 C21 1.38(3)
C24 C23 1.37(4)
